data_7135619
loop_
_publ_author_name
'Yang, Li'
'Sun, Zhenzhou'
'Wang, Lin'
'Geng, Jianqi'
'Wu, Biao'
'Yang, Xiao-Juan'

_publ_section_title
;
 Direct C-H magnesiation of thiophenes with an Mg-Mg-bonded compound.
;
_journal_issue 27
_journal_name_full 'Chemical communications (Cambridge, England)'
_journal_page_first 7172
_journal_page_last 7175
_journal_paper_doi 10.1039/d6cc00381h
_journal_volume 62
_journal_year 2026
_chemical_formula_moiety 'C88 H132 K2 Mg2 N4 O6 S2'
_chemical_formula_sum 'C88 H132 K2 Mg2 N4 O6 S2'
_chemical_formula_weight 1532.91
_space_group_crystal_system monoclinic
_space_group_IT_number 14
_space_group_name_Hall '-P 2ybc'
_space_group_name_H-M_alt 'P 1 21/c 1'
_atom_sites_solution_hydrogens geom
_audit_creation_date 2025-06-26
_audit_creation_method
;
Olex2 1.5
(compiled 2025.05.31 svn.r86d253d1 for OlexSys, GUI svn.r7254)
;
_audit_update_record
;
2026-01-16 deposited with the CCDC.	2026-03-12 downloaded from the CCDC.
;
_cell_angle_alpha 90
_cell_angle_beta 113.102(2)
_cell_angle_gamma 90
_cell_formula_units_Z 2
_cell_length_a 18.0904(10)
_cell_length_b 13.4627(8)
_cell_length_c 20.4918(12)
_cell_measurement_reflns_used 9981
_cell_measurement_temperature 180.00
_cell_measurement_theta_max 25.29
_cell_measurement_theta_min 2.45
_cell_volume 4590.5(5)
_computing_cell_refinement 'SAINT V8.38A (Bruker, 2018)'
_computing_data_reduction 'SAINT V8.38A (Bruker, 2018)'
_computing_molecular_graphics 'Olex2 1.5 (Dolomanov et al., 2009)'
_computing_publication_material 'Olex2 1.5 (Dolomanov et al., 2009)'
_computing_structure_refinement 'XL  (Sheldrick, 2008)'
_diffrn_ambient_temperature 180.00
_diffrn_measured_fraction_theta_full 0.999
_diffrn_measured_fraction_theta_max 0.995
_diffrn_measurement_device_type 'Bruker APEX-II CCD'
_diffrn_measurement_method '\f and \w scans'
_diffrn_radiation_type MoK\a
_diffrn_radiation_wavelength 0.71073
_diffrn_reflns_av_R_equivalents 0.0799
_diffrn_reflns_av_unetI/netI 0.0448
_diffrn_reflns_Laue_measured_fraction_full 0.999
_diffrn_reflns_Laue_measured_fraction_max 0.995
_diffrn_reflns_limit_h_max 21
_diffrn_reflns_limit_h_min -21
_diffrn_reflns_limit_k_max 16
_diffrn_reflns_limit_k_min -16
_diffrn_reflns_limit_l_max 24
_diffrn_reflns_limit_l_min -24
_diffrn_reflns_number 56228
_diffrn_reflns_point_group_measured_fraction_full 0.999
_diffrn_reflns_point_group_measured_fraction_max 0.995
_diffrn_reflns_theta_full 25.242
_diffrn_reflns_theta_max 25.445
_diffrn_reflns_theta_min 2.448
_diffrn_source_current 1.0
_diffrn_source_power 0.05
_diffrn_source_voltage 50.0
_diffrn_standards_number 0
_exptl_absorpt_coefficient_mu 0.212
_exptl_absorpt_correction_T_max 0.7452
_exptl_absorpt_correction_T_min 0.6438
_exptl_absorpt_correction_type none
_exptl_absorpt_process_details
;
SADABS-2016/2 (Bruker,2016/2) was used for absorption correction.
wR2(int) was 0.1161 before and 0.0737 after correction.
The Ratio of minimum to maximum transmission is 0.8639.
The \l/2 correction factor is Not present.
;
_exptl_crystal_colour 'clear dark orange'
_exptl_crystal_colour_lustre clear
_exptl_crystal_colour_modifier dark
_exptl_crystal_colour_primary orange
_exptl_crystal_density_diffrn 1.109
_exptl_crystal_description block
_exptl_crystal_F_000 1660
_exptl_crystal_size_max 0.13
_exptl_crystal_size_mid 0.12
_exptl_crystal_size_min 0.1
_refine_diff_density_max 0.812
_refine_diff_density_min -0.466
_refine_diff_density_rms 0.048
_refine_ls_extinction_method none
_refine_ls_goodness_of_fit_ref 1.016
_refine_ls_hydrogen_treatment constr
_refine_ls_matrix_type full
_refine_ls_number_parameters 544
_refine_ls_number_reflns 8456
_refine_ls_number_restraints 84
_refine_ls_restrained_S_all 1.027
_refine_ls_R_factor_all 0.0926
_refine_ls_R_factor_gt 0.0547
_refine_ls_shift/su_max 0.001
_refine_ls_shift/su_mean 0.000
_refine_ls_structure_factor_coef Fsqd
_refine_ls_weighting_details 'w=1/[\s^2^(Fo^2^)+(0.0684P)^2^+3.2866P] where P=(Fo^2^+2Fc^2^)/3'
_refine_ls_weighting_scheme calc
_refine_ls_wR_factor_gt 0.1316
_refine_ls_wR_factor_ref 0.1543
_reflns_Friedel_coverage 0.000
_reflns_number_gt 5723
_reflns_number_total 8456
_reflns_threshold_expression 'I > 2\s(I)'
_cod_data_source_file d6cc00381h2.cif
_cod_data_source_block 1_a_CCDC1
_cod_depositor_comments 'Adding full bibliography for 7135613--7135622.cif.'
_cod_database_code 7135619
_shelx_shelxl_version_number 2019/1
_shelx_space_group_comment
;
The symmetry employed for this shelxl refinement is uniquely defined
by the following loop, which should always be used as a source of
symmetry information in preference to the above space-group names.
They are only intended as comments.
;
_shelx_estimated_absorpt_t_max 0.979
_shelx_estimated_absorpt_t_min 0.973
_olex2_refinement_description
;
1. Fixed Uiso
 At 1.2 times of:
  All C(H) groups, All C(H,H) groups, All C(H,H,H,H) groups
 At 1.5 times of:
  All C(H,H,H) groups
2. Restrained distances
 K1-O2 \\sim K1-O2A
 with sigma of 0.02
 O2-C37 \\sim O2A-C37A
 with sigma of 0.02
 O2-C40 \\sim O2A-C40A
 with sigma of 0.02
 C37-C38 \\sim C37A-C38A
 with sigma of 0.02
 C38-C39 \\sim C38A-C39A
 with sigma of 0.02
 C39-C40 \\sim C39A-C40A
 with sigma of 0.02
 K1-C37 \\sim K1-C37A
 with sigma of 0.04
 K1-C40 \\sim K1-C40A
 with sigma of 0.04
 O2-C38 \\sim O2A-C38A
 with sigma of 0.04
 O2-C39 \\sim O2A-C39A
 with sigma of 0.04
 C37-C39 \\sim C37A-C39A
 with sigma of 0.04
 C37-C40 \\sim C37A-C40A
 with sigma of 0.04
 C38-C40 \\sim C38A-C40A
 with sigma of 0.04
 C36-C35 \\sim C36-C35A
 with sigma of 0.02
 C33-C34 \\sim C33-C34A
 with sigma of 0.02
 C34-C35 \\sim C34A-C35A
 with sigma of 0.02
 C36-C34 \\sim C36-C34A
 with sigma of 0.04
 C33-C35 \\sim C33-C35A
 with sigma of 0.04
3. Rigid body (RIGU) restrains
 O2, C37, C38, C39, C40
 with sigma for 1-2 distances of 0.004 and sigma for 1-3 distances of 0.004
 O2A, C37A, C38A, C39A, C40A
 with sigma for 1-2 distances of 0.004 and sigma for 1-3 distances of 0.004
 C34, C35
 with sigma for 1-2 distances of 0.004 and sigma for 1-3 distances of 0.004
 C34A, C35A
 with sigma for 1-2 distances of 0.004 and sigma for 1-3 distances of 0.004
4. Others
 Sof(O2A)=Sof(C37A)=Sof(H37C)=Sof(H37D)=Sof(C38A)=Sof(H38C)=Sof(H38D)=
 Sof(C39A)=Sof(H39C)=Sof(H39D)=Sof(C40A)=Sof(H40C)=Sof(H40D)=1-FVAR(1)
 Sof(O2)=Sof(C37)=Sof(H37A)=Sof(H37B)=Sof(C38)=Sof(H38A)=Sof(H38B)=Sof(C39)=
 Sof(H39A)=Sof(H39B)=Sof(C40)=Sof(H40A)=Sof(H40B)=FVAR(1)
 Sof(H33C)=Sof(H33D)=Sof(C34A)=Sof(H34C)=Sof(H34D)=Sof(C35A)=Sof(H35C)=
 Sof(H35D)=Sof(H36C)=Sof(H36D)=1-FVAR(2)
 Sof(H33A)=Sof(H33B)=Sof(C34)=Sof(H34A)=Sof(H34B)=Sof(C35)=Sof(H35A)=Sof(H35B)=
 Sof(H36A)=Sof(H36B)=FVAR(2)
5.a Ternary CH refined with riding coordinates:
 C11(H11), C14(H14), C23(H23), C26(H26), C30(H30)
5.b Secondary CH2 refined with riding coordinates:
 C33(H33A,H33B), C33(H33C,H33D), C34(H34A,H34B), C34A(H34C,H34D), C35(H35A,
 H35B), C35A(H35C,H35D), C36(H36A,H36B), C36(H36C,H36D), C37(H37A,H37B),
 C37A(H37C,H37D), C38(H38A,H38B), C38A(H38C,H38D), C39(H39A,H39B), C39A(H39C,
 H39D), C40(H40A,H40B), C40A(H40C,H40D), C41(H41A,H41B), C42(H42A,H42B),
 C43(H43A,H43B), C44(H44A,H44B)
5.c Aromatic/amide H refined with riding coordinates:
 C7(H7), C8(H8), C9(H9), C19(H19), C20(H20), C21(H21), C31(H31)
5.d Idealised Me refined as rotating group:
 C3(H3A,H3B,H3C), C4(H4B,H4C,H4A), C12(H12A,H12B,H12C), C13(H13A,H13B,H13C),
 C15(H15A,H15B,H15C), C16(H16A,H16B,H16C), C24(H24A,H24B,H24C), C25(H25A,H25B,
 H25C), C27(H27A,H27B,H27C), C28(H28A,H28B,H28C)
;
_olex2_submission_special_instructions 'No special instructions were received'

loop_
_space_group_symop_operation_xyz
'x, y, z'
'-x, y+1/2, -z+1/2'
'-x, -y, -z'
'x, -y-1/2, z-1/2'

loop_
_atom_site_label
_atom_site_type_symbol
_atom_site_fract_x
_atom_site_fract_y
_atom_site_fract_z
_atom_site_U_iso_or_equiv
_atom_site_adp_type
_atom_site_occupancy
_atom_site_site_symmetry_order
_atom_site_calc_flag
_atom_site_refinement_flags_posn
_atom_site_refinement_flags_adp
_atom_site_refinement_flags_occupancy
_atom_site_disorder_assembly
_atom_site_disorder_group
K1 K 0.69027(4) 0.30226(6) 0.65414(5) 0.0675(2) Uani 1 1 d D . . . .
S1 S 0.62477(4) 0.54550(5) 0.56224(3) 0.03788(18) Uani 1 1 d . . . . .
Mg1 Mg 0.76705(4) 0.57002(6) 0.73199(4) 0.0296(2) Uani 1 1 d . . . . .
O1 O 0.81765(10) 0.67557(15) 0.69081(9) 0.0482(5) Uani 1 1 d . . . . .
O2 O 0.6033(5) 0.2195(7) 0.5292(3) 0.098(3) Uani 0.611(11) 1 d D . P A 1
O2A O 0.5804(7) 0.2460(9) 0.5253(6) 0.101(4) Uani 0.389(11) 1 d D . P A 2
O3 O 0.59369(15) 0.20203(19) 0.70011(16) 0.0830(8) Uani 1 1 d . . . . .
N1 N 0.85379(11) 0.46648(15) 0.77086(10) 0.0308(5) Uani 1 1 d . . . . .
N2 N 0.79336(11) 0.61252(15) 0.83165(10) 0.0313(5) Uani 1 1 d . . . . .
C1 C 0.90081(13) 0.50138(18) 0.84089(12) 0.0291(5) Uani 1 1 d . . . . .
C2 C 0.87119(13) 0.57307(18) 0.87014(12) 0.0288(5) Uani 1 1 d . . . . .
C3 C 0.98806(14) 0.4707(2) 0.87081(14) 0.0405(6) Uani 1 1 d . . . . .
H3A H 0.991731 0.398013 0.872274 0.061 Uiso 1 1 calc R U . . .
H3B H 1.014802 0.497275 0.918934 0.061 Uiso 1 1 calc R U . . .
H3C H 1.014284 0.496767 0.840661 0.061 Uiso 1 1 calc R U . . .
C4 C 0.92164(16) 0.6277(2) 0.93706(14) 0.0444(7) Uani 1 1 d . . . . .
H4B H 0.894678 0.626323 0.970225 0.067 Uiso 1 1 calc R U . . .
H4C H 0.928770 0.696728 0.925526 0.067 Uiso 1 1 calc R U . . .
H4A H 0.974284 0.595510 0.958932 0.067 Uiso 1 1 calc R U . . .
C5 C 0.86292(14) 0.3711(2) 0.74987(13) 0.0359(6) Uani 1 1 d . . . . .
C6 C 0.86630(16) 0.3576(2) 0.68120(15) 0.0465(7) Uani 1 1 d . . . . .
C7 C 0.86769(19) 0.2623(3) 0.65560(19) 0.0648(10) Uani 1 1 d . . . . .
H7 H 0.868688 0.254835 0.609851 0.078 Uiso 1 1 calc R U . . .
C8 C 0.8677(2) 0.1786(3) 0.6938(2) 0.0716(11) Uani 1 1 d . . . . .
H8 H 0.868459 0.114361 0.674964 0.086 Uiso 1 1 calc R U . . .
C9 C 0.8665(2) 0.1901(2) 0.7600(2) 0.0643(9) Uani 1 1 d . . . . .
H9 H 0.867530 0.132463 0.787056 0.077 Uiso 1 1 calc R U . . .
C10 C 0.86388(17) 0.2834(2) 0.78914(15) 0.0449(7) Uani 1 1 d . . . . .
C11 C 0.8742(2) 0.4461(3) 0.63889(16) 0.0604(9) Uani 1 1 d . . . . .
H11 H 0.854660 0.505806 0.656397 0.073 Uiso 1 1 calc R U . . .
C12 C 0.9627(2) 0.4634(4) 0.6532(2) 0.1049(16) Uani 1 1 d . . . . .
H12A H 0.992581 0.477444 0.703714 0.157 Uiso 1 1 calc R U . . .
H12B H 0.967494 0.520057 0.625022 0.157 Uiso 1 1 calc R U . . .
H12C H 0.984891 0.403941 0.639991 0.157 Uiso 1 1 calc R U . . .
C13 C 0.8259(3) 0.4388(4) 0.55932(18) 0.0927(14) Uani 1 1 d . . . . .
H13A H 0.847321 0.384945 0.539711 0.139 Uiso 1 1 calc R U . . .
H13B H 0.829671 0.501701 0.536722 0.139 Uiso 1 1 calc R U . . .
H13C H 0.769489 0.425158 0.550256 0.139 Uiso 1 1 calc R U . . .
C14 C 0.8556(2) 0.2860(2) 0.86009(17) 0.0546(8) Uani 1 1 d . . . . .
H14 H 0.859203 0.356899 0.875582 0.065 Uiso 1 1 calc R U . . .
C15 C 0.9218(3) 0.2276(3) 0.9185(2) 0.0817(12) Uani 1 1 d . . . . .
H15A H 0.916408 0.156715 0.906694 0.123 Uiso 1 1 calc R U . . .
H15B H 0.916691 0.237725 0.963944 0.123 Uiso 1 1 calc R U . . .
H15C H 0.974607 0.251096 0.922278 0.123 Uiso 1 1 calc R U . . .
C16 C 0.7741(3) 0.2461(3) 0.8531(2) 0.0869(12) Uani 1 1 d . . . . .
H16A H 0.731445 0.287502 0.819666 0.130 Uiso 1 1 calc R U . . .
H16B H 0.770466 0.247444 0.899533 0.130 Uiso 1 1 calc R U . . .
H16C H 0.767922 0.177618 0.835483 0.130 Uiso 1 1 calc R U . . .
C17 C 0.75372(14) 0.66034(19) 0.86990(13) 0.0361(6) Uani 1 1 d . . . . .
C18 C 0.73021(15) 0.6086(2) 0.91835(14) 0.0429(7) Uani 1 1 d . . . . .
C19 C 0.68990(18) 0.6591(3) 0.95403(16) 0.0591(9) Uani 1 1 d . . . . .
H19 H 0.674959 0.624044 0.987227 0.071 Uiso 1 1 calc R U . . .
C20 C 0.6713(2) 0.7578(3) 0.94238(19) 0.0685(11) Uani 1 1 d . . . . .
H20 H 0.644040 0.790851 0.967344 0.082 Uiso 1 1 calc R U . . .
C21 C 0.69243(19) 0.8080(3) 0.8947(2) 0.0632(10) Uani 1 1 d . . . . .
H21 H 0.678657 0.876285 0.886200 0.076 Uiso 1 1 calc R U . . .
C22 C 0.73365(17) 0.7624(2) 0.85776(16) 0.0489(7) Uani 1 1 d . . . . .
C23 C 0.74077(18) 0.4971(2) 0.92640(15) 0.0490(7) Uani 1 1 d . . . . .
H23 H 0.778647 0.476519 0.904117 0.059 Uiso 1 1 calc R U . . .
C24 C 0.7752(3) 0.4607(3) 1.00292(19) 0.0888(13) Uani 1 1 d . . . . .
H24A H 0.827666 0.491845 1.028554 0.133 Uiso 1 1 calc R U . . .
H24B H 0.781650 0.388358 1.003649 0.133 Uiso 1 1 calc R U . . .
H24C H 0.738586 0.478445 1.025791 0.133 Uiso 1 1 calc R U . . .
C25 C 0.6607(2) 0.4466(3) 0.8859(2) 0.0788(11) Uani 1 1 d . . . . .
H25A H 0.622001 0.466258 0.906154 0.118 Uiso 1 1 calc R U . . .
H25B H 0.667838 0.374322 0.889391 0.118 Uiso 1 1 calc R U . . .
H25C H 0.640450 0.466508 0.835899 0.118 Uiso 1 1 calc R U . . .
C26 C 0.7567(2) 0.8207(2) 0.8060(2) 0.0677(10) Uani 1 1 d . . . . .
H26 H 0.797497 0.780465 0.795868 0.081 Uiso 1 1 calc R U . . .
C27 C 0.7955(3) 0.9212(3) 0.8350(3) 0.1164(18) Uani 1 1 d . . . . .
H27A H 0.757920 0.961712 0.847425 0.175 Uiso 1 1 calc R U . . .
H27B H 0.808577 0.955619 0.798708 0.175 Uiso 1 1 calc R U . . .
H27C H 0.844762 0.910629 0.877287 0.175 Uiso 1 1 calc R U . . .
C28 C 0.6845(3) 0.8340(3) 0.7357(2) 0.0934(13) Uani 1 1 d . . . . .
H28A H 0.663773 0.768708 0.715712 0.140 Uiso 1 1 calc R U . . .
H28B H 0.701163 0.870649 0.702362 0.140 Uiso 1 1 calc R U . . .
H28C H 0.642380 0.871228 0.743809 0.140 Uiso 1 1 calc R U . . .
C29 C 0.65159(14) 0.53040(19) 0.65252(12) 0.0338(6) Uani 1 1 d . . . . .
C30 C 0.58491(14) 0.4914(2) 0.65992(13) 0.0376(6) Uani 1 1 d . . . . .
H30 H 0.576905 0.504869 0.704692 0.045 Uiso 1 1 calc R U . . .
C31 C 0.51623(14) 0.4753(2) 0.59632(13) 0.0370(6) Uani 1 1 d . . . . .
H31 H 0.467242 0.448578 0.595407 0.044 Uiso 1 1 calc R U . . .
C32 C 0.52748(13) 0.50204(18) 0.53692(12) 0.0296(5) Uani 1 1 d . . . . .
C33 C 0.79189(19) 0.7228(3) 0.62202(17) 0.0644(10) Uani 1 1 d D . . . .
H33A H 0.736078 0.747572 0.606716 0.077 Uiso 0.440(17) 1 calc R U P B 1
H33B H 0.794689 0.675790 0.585929 0.077 Uiso 0.440(17) 1 calc R U P B 1
H33C H 0.752378 0.776013 0.617517 0.077 Uiso 0.560(17) 1 calc R U P B 2
H33D H 0.767047 0.673790 0.583601 0.077 Uiso 0.560(17) 1 calc R U P B 2
C34 C 0.8504(7) 0.8086(11) 0.6326(10) 0.085(5) Uani 0.440(17) 1 d D . P B 1
H34A H 0.837167 0.866272 0.656033 0.102 Uiso 0.440(17) 1 calc R U P B 1
H34B H 0.853410 0.829946 0.587469 0.102 Uiso 0.440(17) 1 calc R U P B 1
C34A C 0.8681(6) 0.7660(12) 0.6185(5) 0.086(4) Uani 0.560(17) 1 d D . P B 2
H34C H 0.857032 0.824599 0.586893 0.104 Uiso 0.560(17) 1 calc R U P B 2
H34D H 0.898878 0.715958 0.604054 0.104 Uiso 0.560(17) 1 calc R U P B 2
C35 C 0.9294(6) 0.7540(16) 0.6829(8) 0.085(5) Uani 0.440(17) 1 d D . P B 1
H35A H 0.948783 0.706578 0.656235 0.102 Uiso 0.440(17) 1 calc R U P B 1
H35B H 0.972730 0.802016 0.708126 0.102 Uiso 0.440(17) 1 calc R U P B 1
C35A C 0.9116(8) 0.7954(9) 0.7004(5) 0.088(4) Uani 0.560(17) 1 d D . P B 2
H35C H 0.969068 0.811695 0.713597 0.106 Uiso 0.560(17) 1 calc R U P B 2
H35D H 0.884440 0.851530 0.713040 0.106 Uiso 0.560(17) 1 calc R U P B 2
C36 C 0.90128(16) 0.7020(3) 0.73258(16) 0.0554(8) Uani 1 1 d D . . . .
H36A H 0.933841 0.641644 0.751908 0.066 Uiso 0.440(17) 1 calc R U P B 1
H36B H 0.905215 0.745956 0.772517 0.066 Uiso 0.440(17) 1 calc R U P B 1
H36C H 0.938273 0.650171 0.728835 0.066 Uiso 0.560(17) 1 calc R U P B 2
H36D H 0.910807 0.711423 0.783158 0.066 Uiso 0.560(17) 1 calc R U P B 2
C37 C 0.6013(8) 0.2795(11) 0.4669(5) 0.106(3) Uani 0.611(11) 1 d D . P A 1
H37A H 0.601908 0.351768 0.475928 0.128 Uiso 0.611(11) 1 calc R U P A 1
H37B H 0.646037 0.262153 0.452613 0.128 Uiso 0.611(11) 1 calc R U P A 1
C37A C 0.5769(9) 0.2676(12) 0.4558(8) 0.077(4) Uani 0.389(11) 1 d D . P A 2
H37C H 0.622771 0.239538 0.447029 0.093 Uiso 0.389(11) 1 calc R U P A 2
H37D H 0.571189 0.339404 0.444484 0.093 Uiso 0.389(11) 1 calc R U P A 2
C38 C 0.5223(7) 0.2456(7) 0.4139(4) 0.082(3) Uani 0.611(11) 1 d D . P A 1
H38A H 0.530719 0.206130 0.376616 0.098 Uiso 0.611(11) 1 calc R U P A 1
H38B H 0.489077 0.304113 0.390972 0.098 Uiso 0.611(11) 1 calc R U P A 1
C38A C 0.4999(11) 0.2104(17) 0.4190(10) 0.139(7) Uani 0.389(11) 1 d D . P A 2
H38C H 0.499077 0.184374 0.373528 0.166 Uiso 0.389(11) 1 calc R U P A 2
H38D H 0.454008 0.256721 0.407728 0.166 Uiso 0.389(11) 1 calc R U P A 2
C39 C 0.4750(5) 0.1780(9) 0.4518(4) 0.099(3) Uani 0.611(11) 1 d D . P A 1
H39A H 0.416931 0.193619 0.433001 0.119 Uiso 0.611(11) 1 calc R U P A 1
H39B H 0.482423 0.106095 0.446226 0.119 Uiso 0.611(11) 1 calc R U P A 1
C39A C 0.4867(11) 0.1146(16) 0.4666(10) 0.144(6) Uani 0.389(11) 1 d D . P A 2
H39C H 0.435101 0.118211 0.472664 0.173 Uiso 0.389(11) 1 calc R U P A 2
H39D H 0.492578 0.049035 0.447338 0.173 Uiso 0.389(11) 1 calc R U P A 2
C40 C 0.5111(5) 0.2061(8) 0.5166(4) 0.100(3) Uani 0.611(11) 1 d D . P A 1
H40A H 0.505281 0.155478 0.549325 0.120 Uiso 0.611(11) 1 calc R U P A 1
H40B H 0.488423 0.269636 0.524691 0.120 Uiso 0.611(11) 1 calc R U P A 1
C40A C 0.5479(12) 0.1380(12) 0.5236(8) 0.128(6) Uani 0.389(11) 1 d D . P A 2
H40C H 0.591978 0.090788 0.529478 0.153 Uiso 0.389(11) 1 calc R U P A 2
H40D H 0.532756 0.129450 0.564758 0.153 Uiso 0.389(11) 1 calc R U P A 2
C41 C 0.5288(2) 0.2412(3) 0.7163(2) 0.0771(11) Uani 1 1 d . . . . .
H41A H 0.491683 0.280671 0.676000 0.093 Uiso 1 1 calc R U . . .
H41B H 0.549800 0.284235 0.758862 0.093 Uiso 1 1 calc R U . . .
C42 C 0.4869(2) 0.1532(3) 0.7296(2) 0.0815(11) Uani 1 1 d . . . . .
H42A H 0.472171 0.164784 0.770660 0.098 Uiso 1 1 calc R U . . .
H42B H 0.437559 0.137861 0.687403 0.098 Uiso 1 1 calc R U . . .
C43 C 0.5458(3) 0.0723(4) 0.7443(4) 0.143(3) Uani 1 1 d . . . . .
H43A H 0.573462 0.062062 0.796122 0.172 Uiso 1 1 calc R U . . .
H43B H 0.518388 0.009671 0.722630 0.172 Uiso 1 1 calc R U . . .
C44 C 0.6019(3) 0.0992(3) 0.7151(3) 0.1179(19) Uani 1 1 d . . . . .
H44A H 0.657199 0.084267 0.749210 0.141 Uiso 1 1 calc R U . . .
H44B H 0.591609 0.061091 0.671044 0.141 Uiso 1 1 calc R U . . .

loop_
_atom_site_aniso_label
_atom_site_aniso_U_11
_atom_site_aniso_U_22
_atom_site_aniso_U_33
_atom_site_aniso_U_23
_atom_site_aniso_U_13
_atom_site_aniso_U_12
K1 0.0500(4) 0.0555(5) 0.1020(6) -0.0161(4) 0.0354(4) -0.0143(3)
S1 0.0253(3) 0.0546(4) 0.0276(3) 0.0032(3) 0.0038(2) -0.0100(3)
Mg1 0.0238(4) 0.0350(5) 0.0244(4) 0.0014(3) 0.0033(3) -0.0028(3)
O1 0.0331(10) 0.0627(13) 0.0373(10) 0.0178(9) 0.0014(8) -0.0145(9)
O2 0.087(4) 0.110(6) 0.092(4) -0.029(3) 0.028(3) 0.006(4)
O2A 0.086(7) 0.088(7) 0.161(9) -0.045(5) 0.083(6) -0.003(6)
O3 0.0590(15) 0.0723(17) 0.120(2) 0.0238(16) 0.0376(15) -0.0051(13)
N1 0.0280(10) 0.0355(12) 0.0261(10) -0.0040(9) 0.0075(8) 0.0006(9)
N2 0.0271(10) 0.0317(11) 0.0299(11) -0.0032(9) 0.0058(9) 0.0032(9)
C1 0.0252(12) 0.0312(13) 0.0258(12) 0.0009(10) 0.0045(10) -0.0008(10)
C2 0.0259(12) 0.0305(13) 0.0244(12) 0.0002(10) 0.0038(10) -0.0005(10)
C3 0.0301(13) 0.0439(16) 0.0387(15) -0.0038(12) 0.0039(11) 0.0035(12)
C4 0.0370(14) 0.0494(17) 0.0361(15) -0.0106(13) 0.0027(12) 0.0016(13)
C5 0.0263(12) 0.0430(16) 0.0345(14) -0.0106(12) 0.0077(11) 0.0006(11)
C6 0.0358(14) 0.062(2) 0.0420(16) -0.0195(14) 0.0155(12) -0.0039(13)
C7 0.055(2) 0.084(3) 0.058(2) -0.038(2) 0.0251(17) -0.0058(18)
C8 0.072(2) 0.057(2) 0.086(3) -0.040(2) 0.031(2) -0.0033(18)
C9 0.071(2) 0.0401(18) 0.079(2) -0.0168(17) 0.0263(19) -0.0006(16)
C10 0.0492(17) 0.0347(16) 0.0466(17) -0.0090(13) 0.0143(14) -0.0019(13)
C11 0.066(2) 0.084(2) 0.0394(17) -0.0064(16) 0.0298(16) 0.0019(18)
C12 0.078(3) 0.145(4) 0.092(3) 0.015(3) 0.034(2) -0.034(3)
C13 0.088(3) 0.143(4) 0.046(2) 0.001(2) 0.025(2) 0.024(3)
C14 0.075(2) 0.0354(16) 0.0540(19) -0.0021(14) 0.0267(17) -0.0054(15)
C15 0.101(3) 0.066(2) 0.061(2) 0.0113(19) 0.014(2) 0.001(2)
C16 0.085(3) 0.100(3) 0.085(3) -0.006(2) 0.044(2) -0.018(2)
C17 0.0253(12) 0.0382(15) 0.0337(14) -0.0105(12) -0.0006(10) 0.0027(11)
C18 0.0349(14) 0.0574(18) 0.0335(14) -0.0075(13) 0.0102(12) 0.0027(13)
C19 0.0495(18) 0.087(3) 0.0423(17) -0.0154(17) 0.0198(14) 0.0075(17)
C20 0.0510(19) 0.090(3) 0.058(2) -0.038(2) 0.0139(17) 0.0156(19)
C21 0.0512(19) 0.052(2) 0.074(2) -0.0242(18) 0.0119(18) 0.0128(16)
C22 0.0394(16) 0.0428(17) 0.0565(18) -0.0125(14) 0.0102(14) 0.0044(13)
C23 0.0493(17) 0.0579(19) 0.0445(16) 0.0060(14) 0.0235(14) -0.0006(14)
C24 0.090(3) 0.094(3) 0.057(2) 0.019(2) 0.001(2) 0.006(2)
C25 0.076(3) 0.070(3) 0.073(2) 0.001(2) 0.012(2) -0.014(2)
C26 0.069(2) 0.0351(18) 0.097(3) 0.0015(18) 0.031(2) 0.0090(16)
C27 0.119(4) 0.049(2) 0.176(5) -0.005(3) 0.052(4) -0.016(2)
C28 0.104(3) 0.080(3) 0.090(3) 0.020(2) 0.031(3) 0.018(2)
C29 0.0303(13) 0.0391(15) 0.0261(12) 0.0009(11) 0.0044(10) -0.0008(11)
C30 0.0323(13) 0.0523(17) 0.0251(13) -0.0027(12) 0.0081(11) -0.0027(12)
C31 0.0240(12) 0.0533(17) 0.0301(13) -0.0030(12) 0.0068(10) -0.0080(11)
C32 0.0226(11) 0.0340(14) 0.0268(12) -0.0032(10) 0.0039(10) -0.0040(10)
C33 0.0450(17) 0.084(2) 0.0513(19) 0.0337(17) 0.0052(15) -0.0152(17)
C34 0.044(6) 0.112(11) 0.079(9) 0.054(8) 0.004(5) -0.017(6)
C34A 0.049(5) 0.118(9) 0.082(6) 0.054(6) 0.015(4) -0.015(5)
C35 0.032(5) 0.133(13) 0.081(8) 0.056(9) 0.011(5) -0.017(6)
C35A 0.044(6) 0.096(7) 0.103(6) 0.044(5) 0.007(4) -0.024(5)
C36 0.0305(14) 0.071(2) 0.0521(18) 0.0146(16) 0.0032(13) -0.0175(14)
C37 0.100(7) 0.100(8) 0.099(5) -0.031(5) 0.017(5) 0.024(5)
C37A 0.051(7) 0.051(6) 0.140(9) -0.056(6) 0.048(7) -0.020(6)
C38 0.092(6) 0.066(5) 0.084(4) 0.000(4) 0.030(4) 0.011(5)
C38A 0.094(10) 0.152(14) 0.153(10) -0.044(8) 0.031(8) -0.055(9)
C39 0.079(5) 0.105(7) 0.098(5) 0.015(5) 0.018(4) -0.018(5)
C39A 0.134(11) 0.143(12) 0.166(11) -0.057(9) 0.071(9) -0.036(9)
C40 0.099(5) 0.100(7) 0.098(5) -0.006(4) 0.035(4) 0.004(5)
C40A 0.138(12) 0.113(9) 0.137(10) -0.036(7) 0.060(8) -0.038(8)
C41 0.063(2) 0.079(3) 0.092(3) 0.010(2) 0.034(2) -0.007(2)
C42 0.072(2) 0.077(3) 0.099(3) 0.016(2) 0.037(2) -0.001(2)
C43 0.115(4) 0.097(4) 0.263(8) 0.068(4) 0.122(5) 0.025(3)
C44 0.080(3) 0.069(3) 0.212(6) 0.032(3) 0.065(4) 0.000(2)

loop_
_atom_type_symbol
_atom_type_description
_atom_type_scat_dispersion_real
_atom_type_scat_dispersion_imag
_atom_type_scat_source
C C 0.0033 0.0016 'International Tables Vol C Tables 4.2.6.8 and 6.1.1.4'
H H 0.0000 0.0000 'International Tables Vol C Tables 4.2.6.8 and 6.1.1.4'
K K 0.2009 0.2494 'International Tables Vol C Tables 4.2.6.8 and 6.1.1.4'
Mg Mg 0.0486 0.0363 'International Tables Vol C Tables 4.2.6.8 and 6.1.1.4'
N N 0.0061 0.0033 'International Tables Vol C Tables 4.2.6.8 and 6.1.1.4'
O O 0.0106 0.0060 'International Tables Vol C Tables 4.2.6.8 and 6.1.1.4'
S S 0.1246 0.1234 'International Tables Vol C Tables 4.2.6.8 and 6.1.1.4'

loop_
_geom_angle_atom_site_label_1
_geom_angle_atom_site_label_2
_geom_angle_atom_site_label_3
_geom_angle
_geom_angle_site_symmetry_1
_geom_angle_site_symmetry_3
_geom_angle_publ_flag
O2 K1 S1 86.0(2) . . ?
O2 K1 C5 143.02(18) . . ?
O2 K1 C6 116.71(18) . . ?
O2 K1 C7 98.53(19) . . ?
O2 K1 C8 99.8(2) . . ?
O2 K1 C9 118.4(2) . . ?
O2 K1 C10 141.8(2) . . ?
O2 K1 C29 110.6(2) . . ?
O2 K1 C30 103.4(2) . . ?
O2A K1 S1 77.7(3) . . ?
O2A K1 C5 150.2(3) . . ?
O2A K1 C6 123.3(3) . . ?
O2A K1 C7 107.9(3) . . ?
O2A K1 C8 110.9(3) . . ?
O2A K1 C9 129.6(3) . . ?
O2A K1 C10 153.1(3) . . ?
O2A K1 C29 100.8(3) . . ?
O2A K1 C30 92.2(3) . . ?
O3 K1 S1 120.14(6) . . ?
O3 K1 O2 84.6(2) . . ?
O3 K1 O2A 82.6(3) . . ?
O3 K1 C5 124.47(8) . . ?
O3 K1 C6 146.20(9) . . ?
O3 K1 C7 134.35(10) . . ?
O3 K1 C8 110.81(10) . . ?
O3 K1 C9 97.47(9) . . ?
O3 K1 C10 101.94(8) . . ?
O3 K1 C29 108.97(8) . . ?
O3 K1 C30 84.67(8) . . ?
C5 K1 S1 95.64(5) . . ?
C5 K1 C7 45.38(7) . . ?
C5 K1 C8 51.51(7) . . ?
C5 K1 C9 43.62(7) . . ?
C5 K1 C10 25.60(7) . . ?
C5 K1 C29 83.10(7) . . ?
C5 K1 C30 101.80(7) . . ?
C6 K1 S1 88.84(6) . . ?
C6 K1 C5 26.89(7) . . ?
C6 K1 C7 25.19(8) . . ?
C6 K1 C8 43.28(9) . . ?
C6 K1 C9 49.99(9) . . ?
C6 K1 C10 44.91(8) . . ?
C6 K1 C29 88.61(7) . . ?
C6 K1 C30 112.69(7) . . ?
C7 K1 S1 105.51(8) . . ?
C7 K1 C8 23.58(9) . . ?
C7 K1 C9 41.30(10) . . ?
C7 K1 C10 50.42(8) . . ?
C8 K1 S1 129.05(8) . . ?
C8 K1 C9 23.16(8) . . ?
C9 K1 S1 137.65(6) . . ?
C10 K1 S1 120.19(5) . . ?
C10 K1 C8 42.51(8) . . ?
C10 K1 C9 23.97(7) . . ?
C29 K1 S1 27.50(4) . . ?
C29 K1 C7 112.15(9) . . ?
C29 K1 C8 131.43(8) . . ?
C29 K1 C9 125.79(7) . . ?
C29 K1 C10 102.70(7) . . ?
C29 K1 C30 25.01(6) . . ?
C30 K1 S1 41.16(5) . . ?
C30 K1 C7 136.97(9) . . ?
C30 K1 C8 153.26(8) . . ?
C30 K1 C9 138.17(7) . . ?
C30 K1 C10 114.59(7) . . ?
C29 S1 K1 57.11(9) . . ?
C32 S1 K1 86.49(8) . . ?
C32 S1 C29 96.11(11) . . ?
O1 Mg1 K1 127.51(7) . . ?
O1 Mg1 C1 100.14(7) . . ?
O1 Mg1 C2 100.37(8) . . ?
O1 Mg1 C29 108.60(9) . . ?
N1 Mg1 K1 68.02(6) . . ?
N1 Mg1 O1 103.82(9) . . ?
N1 Mg1 C1 30.63(7) . . ?
N1 Mg1 C2 58.96(7) . . ?
N1 Mg1 C29 120.12(10) . . ?
N2 Mg1 K1 125.38(7) . . ?
N2 Mg1 O1 104.97(9) . . ?
N2 Mg1 N1 87.57(8) . . ?
N2 Mg1 C1 58.68(8) . . ?
N2 Mg1 C2 30.41(7) . . ?
N2 Mg1 C29 128.18(9) . . ?
C1 Mg1 K1 94.55(6) . . ?
C2 Mg1 K1 115.03(6) . . ?
C2 Mg1 C1 28.76(7) . . ?
C29 Mg1 K1 52.23(7) . . ?
C29 Mg1 C1 145.15(9) . . ?
C29 Mg1 C2 149.63(9) . . ?
C33 O1 Mg1 133.08(16) . . ?
C33 O1 C36 109.1(2) . . ?
C36 O1 Mg1 117.14(15) . . ?
C37 O2 K1 113.6(7) . . ?
C37 O2 C40 104.4(7) . . ?
C40 O2 K1 112.8(5) . . ?
C37A O2A K1 129.8(8) . . ?
C37A O2A C40A 107.3(10) . . ?
C40A O2A K1 114.0(9) . . ?
C41 O3 K1 127.2(2) . . ?
C44 O3 K1 123.1(2) . . ?
C44 O3 C41 109.6(3) . . ?
C1 N1 Mg1 103.52(14) . . ?
C5 N1 Mg1 133.49(16) . . ?
C5 N1 C1 121.3(2) . . ?
C2 N2 Mg1 104.38(14) . . ?
C17 N2 Mg1 137.16(15) . . ?
C17 N2 C2 118.18(19) . . ?
N1 C1 Mg1 45.86(11) . . ?
N1 C1 C3 115.7(2) . . ?
C2 C1 Mg1 75.08(13) . . ?
C2 C1 N1 119.7(2) . . ?
C2 C1 C3 123.2(2) . . ?
C3 C1 Mg1 151.04(17) . . ?
N2 C2 Mg1 45.21(10) . . ?
N2 C2 C4 115.9(2) . . ?
C1 C2 Mg1 76.16(14) . . ?
C1 C2 N2 120.0(2) . . ?
C1 C2 C4 123.2(2) . . ?
C4 C2 Mg1 151.67(18) . . ?
C1 C3 H3A 109.5 . . ?
C1 C3 H3B 109.5 . . ?
C1 C3 H3C 109.5 . . ?
H3A C3 H3B 109.5 . . ?
H3A C3 H3C 109.5 . . ?
H3B C3 H3C 109.5 . . ?
C2 C4 H4B 109.5 . . ?
C2 C4 H4C 109.5 . . ?
C2 C4 H4A 109.5 . . ?
H4B C4 H4C 109.5 . . ?
H4B C4 H4A 109.5 . . ?
H4C C4 H4A 109.5 . . ?
N1 C5 K1 105.06(14) . . ?
N1 C5 C6 118.4(2) . . ?
N1 C5 C10 124.7(2) . . ?
C6 C5 K1 76.33(14) . . ?
C10 C5 K1 84.02(16) . . ?
C10 C5 C6 116.8(2) . . ?
C5 C6 K1 76.78(14) . . ?
C5 C6 C11 120.6(3) . . ?
C7 C6 K1 83.11(18) . . ?
C7 C6 C5 119.9(3) . . ?
C7 C6 C11 119.4(3) . . ?
C11 C6 K1 114.11(19) . . ?
K1 C7 H7 114.2 . . ?
C6 C7 K1 71.70(17) . . ?
C6 C7 H7 118.7 . . ?
C8 C7 K1 85.4(2) . . ?
C8 C7 C6 122.6(3) . . ?
C8 C7 H7 118.7 . . ?
K1 C8 H8 120.6 . . ?
C7 C8 K1 71.0(2) . . ?
C7 C8 H8 120.8 . . ?
C7 C8 C9 118.3(3) . . ?
C9 C8 K1 78.7(2) . . ?
C9 C8 H8 120.8 . . ?
K1 C9 H9 122.0 . . ?
C8 C9 K1 78.2(2) . . ?
C8 C9 H9 118.7 . . ?
C8 C9 C10 122.6(3) . . ?
C10 C9 K1 72.28(18) . . ?
C10 C9 H9 118.7 . . ?
C5 C10 K1 70.38(15) . . ?
C5 C10 C14 122.5(2) . . ?
C9 C10 K1 83.75(19) . . ?
C9 C10 C5 119.8(3) . . ?
C9 C10 C14 117.5(3) . . ?
C14 C10 K1 112.57(19) . . ?
C6 C11 H11 107.5 . . ?
C6 C11 C12 109.8(3) . . ?
C6 C11 C13 114.8(3) . . ?
C12 C11 H11 107.5 . . ?
C13 C11 H11 107.5 . . ?
C13 C11 C12 109.5(3) . . ?
C11 C12 H12A 109.5 . . ?
C11 C12 H12B 109.5 . . ?
C11 C12 H12C 109.5 . . ?
H12A C12 H12B 109.5 . . ?
H12A C12 H12C 109.5 . . ?
H12B C12 H12C 109.5 . . ?
C11 C13 H13A 109.5 . . ?
C11 C13 H13B 109.5 . . ?
C11 C13 H13C 109.5 . . ?
H13A C13 H13B 109.5 . . ?
H13A C13 H13C 109.5 . . ?
H13B C13 H13C 109.5 . . ?
C10 C14 H14 107.9 . . ?
C10 C14 C15 113.2(3) . . ?
C10 C14 C16 110.9(3) . . ?
C15 C14 H14 107.9 . . ?
C16 C14 H14 107.9 . . ?
C16 C14 C15 108.9(3) . . ?
C14 C15 H15A 109.5 . . ?
C14 C15 H15B 109.5 . . ?
C14 C15 H15C 109.5 . . ?
H15A C15 H15B 109.5 . . ?
H15A C15 H15C 109.5 . . ?
H15B C15 H15C 109.5 . . ?
C14 C16 H16A 109.5 . . ?
C14 C16 H16B 109.5 . . ?
C14 C16 H16C 109.5 . . ?
H16A C16 H16B 109.5 . . ?
H16A C16 H16C 109.5 . . ?
H16B C16 H16C 109.5 . . ?
N2 C17 C22 119.8(2) . . ?
C18 C17 N2 121.8(2) . . ?
C18 C17 C22 118.4(2) . . ?
C17 C18 C23 120.5(2) . . ?
C19 C18 C17 119.6(3) . . ?
C19 C18 C23 119.7(3) . . ?
C18 C19 H19 119.2 . . ?
C20 C19 C18 121.6(3) . . ?
C20 C19 H19 119.2 . . ?
C19 C20 H20 120.3 . . ?
C21 C20 C19 119.3(3) . . ?
C21 C20 H20 120.3 . . ?
C20 C21 H21 119.0 . . ?
C20 C21 C22 122.0(3) . . ?
C22 C21 H21 119.0 . . ?
C17 C22 C26 120.4(3) . . ?
C21 C22 C17 119.1(3) . . ?
C21 C22 C26 120.5(3) . . ?
C18 C23 H23 107.7 . . ?
C18 C23 C24 114.5(3) . . ?
C18 C23 C25 109.4(3) . . ?
C24 C23 H23 107.7 . . ?
C25 C23 H23 107.7 . . ?
C25 C23 C24 109.7(3) . . ?
C23 C24 H24A 109.5 . . ?
C23 C24 H24B 109.5 . . ?
C23 C24 H24C 109.5 . . ?
H24A C24 H24B 109.5 . . ?
H24A C24 H24C 109.5 . . ?
H24B C24 H24C 109.5 . . ?
C23 C25 H25A 109.5 . . ?
C23 C25 H25B 109.5 . . ?
C23 C25 H25C 109.5 . . ?
H25A C25 H25B 109.5 . . ?
H25A C25 H25C 109.5 . . ?
H25B C25 H25C 109.5 . . ?
C22 C26 H26 107.2 . . ?
C22 C26 C27 113.5(3) . . ?
C22 C26 C28 110.8(3) . . ?
C27 C26 H26 107.2 . . ?
C28 C26 H26 107.2 . . ?
C28 C26 C27 110.7(3) . . ?
C26 C27 H27A 109.5 . . ?
C26 C27 H27B 109.5 . . ?
C26 C27 H27C 109.5 . . ?
H27A C27 H27B 109.5 . . ?
H27A C27 H27C 109.5 . . ?
H27B C27 H27C 109.5 . . ?
C26 C28 H28A 109.5 . . ?
C26 C28 H28B 109.5 . . ?
C26 C28 H28C 109.5 . . ?
H28A C28 H28B 109.5 . . ?
H28A C28 H28C 109.5 . . ?
H28B C28 H28C 109.5 . . ?
S1 C29 K1 95.39(10) . . ?
S1 C29 Mg1 124.17(13) . . ?
Mg1 C29 K1 95.06(9) . . ?
C30 C29 K1 80.05(16) . . ?
C30 C29 S1 105.80(17) . . ?
C30 C29 Mg1 130.02(18) . . ?
K1 C30 H30 118.7 . . ?
C29 C30 K1 74.95(15) . . ?
C29 C30 H30 118.7 . . ?
C29 C30 C31 116.4(2) . . ?
C31 C30 K1 99.44(17) . . ?
C31 C30 H30 118.7 . . ?
C30 C31 H31 123.3 . . ?
C32 C31 C30 113.4(2) . . ?
C32 C31 H31 123.3 . . ?
C31 C32 S1 108.24(17) . . ?
C31 C32 C32 130.0(3) . 3_666 ?
C32 C32 S1 121.8(2) 3_666 . ?
O1 C33 H33A 110.8 . . ?
O1 C33 H33B 110.8 . . ?
O1 C33 H33C 110.7 . . ?
O1 C33 H33D 110.7 . . ?
O1 C33 C34 104.8(6) . . ?
O1 C33 C34A 105.2(5) . . ?
H33A C33 H33B 108.9 . . ?
H33C C33 H33D 108.8 . . ?
C34 C33 H33A 110.8 . . ?
C34 C33 H33B 110.8 . . ?
C34A C33 H33C 110.7 . . ?
C34A C33 H33D 110.7 . . ?
C33 C34 H34A 112.2 . . ?
C33 C34 H34B 112.2 . . ?
C33 C34 C35 98.1(10) . . ?
H34A C34 H34B 109.8 . . ?
C35 C34 H34A 112.2 . . ?
C35 C34 H34B 112.2 . . ?
C33 C34A H34C 112.3 . . ?
C33 C34A H34D 112.3 . . ?
C33 C34A C35A 97.3(8) . . ?
H34C C34A H34D 109.9 . . ?
C35A C34A H34C 112.3 . . ?
C35A C34A H34D 112.3 . . ?
C34 C35 H35A 111.4 . . ?
C34 C35 H35B 111.4 . . ?
H35A C35 H35B 109.3 . . ?
C36 C35 C34 101.6(10) . . ?
C36 C35 H35A 111.4 . . ?
C36 C35 H35B 111.4 . . ?
C34A C35A H35C 111.9 . . ?
C34A C35A H35D 111.9 . . ?
H35C C35A H35D 109.6 . . ?
C36 C35A C34A 99.4(9) . . ?
C36 C35A H35C 111.9 . . ?
C36 C35A H35D 111.9 . . ?
O1 C36 C35 105.6(6) . . ?
O1 C36 C35A 103.4(5) . . ?
O1 C36 H36A 110.6 . . ?
O1 C36 H36B 110.6 . . ?
O1 C36 H36C 111.1 . . ?
O1 C36 H36D 111.1 . . ?
C35 C36 H36A 110.6 . . ?
C35 C36 H36B 110.6 . . ?
C35A C36 H36C 111.1 . . ?
C35A C36 H36D 111.1 . . ?
H36A C36 H36B 108.7 . . ?
H36C C36 H36D 109.1 . . ?
O2 C37 H37A 112.0 . . ?
O2 C37 H37B 112.0 . . ?
H37A C37 H37B 109.7 . . ?
C38 C37 O2 98.8(7) . . ?
C38 C37 H37A 112.0 . . ?
C38 C37 H37B 112.0 . . ?
O2A C37A H37C 113.0 . . ?
O2A C37A H37D 113.0 . . ?
O2A C37A C38A 93.7(10) . . ?
H37C C37A H37D 110.4 . . ?
C38A C37A H37C 113.0 . . ?
C38A C37A H37D 113.0 . . ?
C37 C38 H38A 109.5 . . ?
C37 C38 H38B 109.5 . . ?
C37 C38 C39 110.8(7) . . ?
H38A C38 H38B 108.1 . . ?
C39 C38 H38A 109.5 . . ?
C39 C38 H38B 109.5 . . ?
C37A C38A H38C 108.7 . . ?
C37A C38A H38D 108.7 . . ?
C37A C38A C39A 114.4(12) . . ?
H38C C38A H38D 107.6 . . ?
C39A C38A H38C 108.7 . . ?
C39A C38A H38D 108.7 . . ?
C38 C39 H39A 111.7 . . ?
C38 C39 H39B 111.7 . . ?
H39A C39 H39B 109.5 . . ?
C40 C39 C38 100.3(7) . . ?
C40 C39 H39A 111.7 . . ?
C40 C39 H39B 111.7 . . ?
C38A C39A H39C 112.9 . . ?
C38A C39A H39D 112.9 . . ?
H39C C39A H39D 110.3 . . ?
C40A C39A C38A 94.1(12) . . ?
C40A C39A H39C 112.9 . . ?
C40A C39A H39D 112.9 . . ?
O2 C40 H40A 110.6 . . ?
O2 C40 H40B 110.6 . . ?
C39 C40 O2 105.9(7) . . ?
C39 C40 H40A 110.6 . . ?
C39 C40 H40B 110.6 . . ?
H40A C40 H40B 108.7 . . ?
O2A C40A H40C 108.5 . . ?
O2A C40A H40D 108.5 . . ?
C39A C40A O2A 115.3(13) . . ?
C39A C40A H40C 108.5 . . ?
C39A C40A H40D 108.5 . . ?
H40C C40A H40D 107.5 . . ?
O3 C41 H41A 110.6 . . ?
O3 C41 H41B 110.6 . . ?
O3 C41 C42 105.7(3) . . ?
H41A C41 H41B 108.7 . . ?
C42 C41 H41A 110.6 . . ?
C42 C41 H41B 110.6 . . ?
C41 C42 H42A 110.9 . . ?
C41 C42 H42B 110.9 . . ?
H42A C42 H42B 108.9 . . ?
C43 C42 C41 104.3(3) . . ?
C43 C42 H42A 110.9 . . ?
C43 C42 H42B 110.9 . . ?
C42 C43 H43A 110.1 . . ?
C42 C43 H43B 110.1 . . ?
H43A C43 H43B 108.5 . . ?
C44 C43 C42 107.8(4) . . ?
C44 C43 H43A 110.1 . . ?
C44 C43 H43B 110.1 . . ?
O3 C44 C43 108.1(4) . . ?
O3 C44 H44A 110.1 . . ?
O3 C44 H44B 110.1 . . ?
C43 C44 H44A 110.1 . . ?
C43 C44 H44B 110.1 . . ?
H44A C44 H44B 108.4 . . ?

loop_
_geom_bond_atom_site_label_1
_geom_bond_atom_site_label_2
_geom_bond_distance
_geom_bond_site_symmetry_2
_geom_bond_publ_flag
K1 S1 3.7313(11) . ?
K1 O2 2.667(6) . ?
K1 O2A 2.716(11) . ?
K1 O3 2.656(2) . ?
K1 C5 3.107(2) . ?
K1 C6 3.101(3) . ?
K1 C7 3.243(3) . ?
K1 C8 3.418(4) . ?
K1 C9 3.424(4) . ?
K1 C10 3.281(3) . ?
K1 C29 3.147(3) . ?
K1 C30 3.210(3) . ?
S1 C29 1.730(2) . ?
S1 C32 1.730(2) . ?
Mg1 O1 2.0433(19) . ?
Mg1 N1 2.015(2) . ?
Mg1 N2 1.990(2) . ?
Mg1 C1 2.730(2) . ?
Mg1 C2 2.717(2) . ?
Mg1 C29 2.152(2) . ?
O1 C33 1.447(3) . ?
O1 C36 1.460(3) . ?
O2 C37 1.499(10) . ?
O2 C40 1.595(10) . ?
O2A C37A 1.431(13) . ?
O2A C40A 1.564(14) . ?
O3 C41 1.439(4) . ?
O3 C44 1.413(5) . ?
N1 C1 1.430(3) . ?
N1 C5 1.385(3) . ?
N2 C2 1.420(3) . ?
N2 C17 1.409(3) . ?
C1 C2 1.353(3) . ?
C1 C3 1.510(3) . ?
C2 C4 1.507(3) . ?
C3 H3A 0.9800 . ?
C3 H3B 0.9800 . ?
C3 H3C 0.9800 . ?
C4 H4B 0.9800 . ?
C4 H4C 0.9800 . ?
C4 H4A 0.9800 . ?
C5 C6 1.444(4) . ?
C5 C10 1.425(4) . ?
C6 C7 1.390(4) . ?
C6 C11 1.513(5) . ?
C7 H7 0.9500 . ?
C7 C8 1.372(5) . ?
C8 H8 0.9500 . ?
C8 C9 1.373(5) . ?
C9 H9 0.9500 . ?
C9 C10 1.399(4) . ?
C10 C14 1.519(4) . ?
C11 H11 1.0000 . ?
C11 C12 1.528(5) . ?
C11 C13 1.521(4) . ?
C12 H12A 0.9800 . ?
C12 H12B 0.9800 . ?
C12 H12C 0.9800 . ?
C13 H13A 0.9800 . ?
C13 H13B 0.9800 . ?
C13 H13C 0.9800 . ?
C14 H14 1.0000 . ?
C14 C15 1.537(5) . ?
C14 C16 1.522(5) . ?
C15 H15A 0.9800 . ?
C15 H15B 0.9800 . ?
C15 H15C 0.9800 . ?
C16 H16A 0.9800 . ?
C16 H16B 0.9800 . ?
C16 H16C 0.9800 . ?
C17 C18 1.408(4) . ?
C17 C22 1.418(4) . ?
C18 C19 1.395(4) . ?
C18 C23 1.515(4) . ?
C19 H19 0.9500 . ?
C19 C20 1.368(5) . ?
C20 H20 0.9500 . ?
C20 C21 1.361(5) . ?
C21 H21 0.9500 . ?
C21 C22 1.396(4) . ?
C22 C26 1.504(5) . ?
C23 H23 1.0000 . ?
C23 C24 1.523(4) . ?
C23 C25 1.519(4) . ?
C24 H24A 0.9800 . ?
C24 H24B 0.9800 . ?
C24 H24C 0.9800 . ?
C25 H25A 0.9800 . ?
C25 H25B 0.9800 . ?
C25 H25C 0.9800 . ?
C26 H26 1.0000 . ?
C26 C27 1.533(5) . ?
C26 C28 1.529(5) . ?
C27 H27A 0.9800 . ?
C27 H27B 0.9800 . ?
C27 H27C 0.9800 . ?
C28 H28A 0.9800 . ?
C28 H28B 0.9800 . ?
C28 H28C 0.9800 . ?
C29 C30 1.378(3) . ?
C30 H30 1.0000 . ?
C30 C31 1.421(3) . ?
C31 H31 0.9500 . ?
C31 C32 1.359(3) . ?
C32 C32 1.449(4) 3_666 ?
C33 H33A 0.9900 . ?
C33 H33B 0.9900 . ?
C33 H33C 0.9900 . ?
C33 H33D 0.9900 . ?
C33 C34 1.523(12) . ?
C33 C34A 1.524(9) . ?
C34 H34A 0.9900 . ?
C34 H34B 0.9900 . ?
C34 C35 1.579(13) . ?
C34A H34C 0.9900 . ?
C34A H34D 0.9900 . ?
C34A C35A 1.599(13) . ?
C35 H35A 0.9900 . ?
C35 H35B 0.9900 . ?
C35 C36 1.481(10) . ?
C35A H35C 0.9900 . ?
C35A H35D 0.9900 . ?
C35A C36 1.466(9) . ?
C36 H36A 0.9900 . ?
C36 H36B 0.9900 . ?
C36 H36C 0.9900 . ?
C36 H36D 0.9900 . ?
C37 H37A 0.9900 . ?
C37 H37B 0.9900 . ?
C37 C38 1.487(11) . ?
C37A H37C 0.9900 . ?
C37A H37D 0.9900 . ?
C37A C38A 1.509(13) . ?
C38 H38A 0.9900 . ?
C38 H38B 0.9900 . ?
C38 C39 1.639(11) . ?
C38A H38C 0.9900 . ?
C38A H38D 0.9900 . ?
C38A C39A 1.689(17) . ?
C39 H39A 0.9900 . ?
C39 H39B 0.9900 . ?
C39 C40 1.286(9) . ?
C39A H39C 0.9900 . ?
C39A H39D 0.9900 . ?
C39A C40A 1.294(14) . ?
C40 H40A 0.9900 . ?
C40 H40B 0.9900 . ?
C40A H40C 0.9900 . ?
C40A H40D 0.9900 . ?
C41 H41A 0.9900 . ?
C41 H41B 0.9900 . ?
C41 C42 1.488(5) . ?
C42 H42A 0.9900 . ?
C42 H42B 0.9900 . ?
C42 C43 1.470(6) . ?
C43 H43A 0.9900 . ?
C43 H43B 0.9900 . ?
C43 C44 1.414(6) . ?
C44 H44A 0.9900 . ?
C44 H44B 0.9900 . ?

loop_
_geom_torsion_atom_site_label_1
_geom_torsion_atom_site_label_2
_geom_torsion_atom_site_label_3
_geom_torsion_atom_site_label_4
_geom_torsion
_geom_torsion_site_symmetry_1
_geom_torsion_site_symmetry_2
_geom_torsion_site_symmetry_3
_geom_torsion_site_symmetry_4
_geom_torsion_publ_flag
K1 S1 C29 Mg1 99.85(16) . . . . ?
K1 S1 C29 C30 -81.16(18) . . . . ?
K1 S1 C32 C31 55.60(18) . . . . ?
K1 S1 C32 C32 -124.3(3) . . . 3_666 ?
K1 O2 C37 C38 -152.6(6) . . . . ?
K1 O2 C40 C39 171.9(7) . . . . ?
K1 O2A C37A C38A -179.5(12) . . . . ?
K1 O2A C40A C39A 169.6(14) . . . . ?
K1 O3 C41 C42 172.0(2) . . . . ?
K1 O3 C44 C43 174.8(4) . . . . ?
K1 C5 C6 C7 -73.9(2) . . . . ?
K1 C5 C6 C11 110.4(2) . . . . ?
K1 C5 C10 C9 70.3(3) . . . . ?
K1 C5 C10 C14 -104.8(3) . . . . ?
K1 C6 C7 C8 -71.8(3) . . . . ?
K1 C6 C11 C12 -177.0(2) . . . . ?
K1 C6 C11 C13 -53.2(3) . . . . ?
K1 C7 C8 C9 -65.0(3) . . . . ?
K1 C8 C9 C10 -59.8(3) . . . . ?
K1 C9 C10 C5 -63.1(2) . . . . ?
K1 C9 C10 C14 112.2(3) . . . . ?
K1 C10 C14 C15 150.8(2) . . . . ?
K1 C10 C14 C16 28.1(3) . . . . ?
K1 C29 C30 C31 -93.2(2) . . . . ?
K1 C30 C31 C32 -78.0(2) . . . . ?
S1 C29 C30 K1 92.83(13) . . . . ?
S1 C29 C30 C31 -0.4(3) . . . . ?
Mg1 O1 C33 C34 169.0(8) . . . . ?
Mg1 O1 C33 C34A -160.8(7) . . . . ?
Mg1 O1 C36 C35 163.3(9) . . . . ?
Mg1 O1 C36 C35A -164.4(6) . . . . ?
Mg1 N1 C1 C2 14.7(3) . . . . ?
Mg1 N1 C1 C3 -152.44(18) . . . . ?
Mg1 N1 C5 K1 -20.5(3) . . . . ?
Mg1 N1 C5 C6 61.8(3) . . . . ?
Mg1 N1 C5 C10 -113.7(3) . . . . ?
Mg1 N2 C2 C1 -15.9(3) . . . . ?
Mg1 N2 C2 C4 153.67(19) . . . . ?
Mg1 N2 C17 C18 108.0(3) . . . . ?
Mg1 N2 C17 C22 -69.4(3) . . . . ?
Mg1 C1 C2 N2 11.55(19) . . . . ?
Mg1 C1 C2 C4 -157.2(2) . . . . ?
Mg1 C29 C30 K1 -88.3(2) . . . . ?
Mg1 C29 C30 C31 178.5(2) . . . . ?
O1 C33 C34 C35 39.4(18) . . . . ?
O1 C33 C34A C35A -34.9(13) . . . . ?
O2 C37 C38 C39 8.3(12) . . . . ?
O2A C37A C38A C39A -28.9(19) . . . . ?
O3 C41 C42 C43 19.0(5) . . . . ?
N1 C1 C2 Mg1 -10.83(19) . . . . ?
N1 C1 C2 N2 0.7(3) . . . . ?
N1 C1 C2 C4 -168.1(2) . . . . ?
N1 C5 C6 K1 -99.9(2) . . . . ?
N1 C5 C6 C7 -173.9(2) . . . . ?
N1 C5 C6 C11 10.5(4) . . . . ?
N1 C5 C10 K1 104.2(2) . . . . ?
N1 C5 C10 C9 174.5(3) . . . . ?
N1 C5 C10 C14 -0.6(4) . . . . ?
N2 C17 C18 C19 -178.9(2) . . . . ?
N2 C17 C18 C23 -5.2(4) . . . . ?
N2 C17 C22 C21 178.3(2) . . . . ?
N2 C17 C22 C26 -1.9(4) . . . . ?
C1 N1 C5 K1 142.12(17) . . . . ?
C1 N1 C5 C6 -135.5(2) . . . . ?
C1 N1 C5 C10 49.0(3) . . . . ?
C2 N2 C17 C18 -64.9(3) . . . . ?
C2 N2 C17 C22 117.7(3) . . . . ?
C3 C1 C2 Mg1 155.2(2) . . . . ?
C3 C1 C2 N2 166.8(2) . . . . ?
C3 C1 C2 C4 -2.0(4) . . . . ?
C5 N1 C1 Mg1 -167.1(3) . . . . ?
C5 N1 C1 C2 -152.5(2) . . . . ?
C5 N1 C1 C3 40.4(3) . . . . ?
C5 C6 C7 K1 70.4(2) . . . . ?
C5 C6 C7 C8 -1.4(5) . . . . ?
C5 C6 C11 C12 94.5(4) . . . . ?
C5 C6 C11 C13 -141.7(3) . . . . ?
C5 C10 C14 C15 -128.7(3) . . . . ?
C5 C10 C14 C16 108.5(3) . . . . ?
C6 C5 C10 K1 -71.4(2) . . . . ?
C6 C5 C10 C9 -1.1(4) . . . . ?
C6 C5 C10 C14 -176.2(3) . . . . ?
C6 C7 C8 K1 64.8(3) . . . . ?
C6 C7 C8 C9 -0.2(5) . . . . ?
C7 C6 C11 C12 -81.2(4) . . . . ?
C7 C6 C11 C13 42.7(4) . . . . ?
C7 C8 C9 K1 61.0(3) . . . . ?
C7 C8 C9 C10 1.2(5) . . . . ?
C8 C9 C10 K1 62.6(3) . . . . ?
C8 C9 C10 C5 -0.5(5) . . . . ?
C8 C9 C10 C14 174.9(3) . . . . ?
C9 C10 C14 C15 56.0(4) . . . . ?
C9 C10 C14 C16 -66.7(4) . . . . ?
C10 C5 C6 K1 76.0(2) . . . . ?
C10 C5 C6 C7 2.0(4) . . . . ?
C10 C5 C6 C11 -173.6(3) . . . . ?
C11 C6 C7 K1 -113.8(3) . . . . ?
C11 C6 C7 C8 174.3(3) . . . . ?
C17 N2 C2 Mg1 175.0(3) . . . . ?
C17 N2 C2 C1 159.1(2) . . . . ?
C17 N2 C2 C4 -31.3(3) . . . . ?
C17 C18 C19 C20 1.0(4) . . . . ?
C17 C18 C23 C24 135.5(3) . . . . ?
C17 C18 C23 C25 -101.0(3) . . . . ?
C17 C22 C26 C27 -133.0(3) . . . . ?
C17 C22 C26 C28 101.8(3) . . . . ?
C18 C17 C22 C21 0.8(4) . . . . ?
C18 C17 C22 C26 -179.4(3) . . . . ?
C18 C19 C20 C21 0.2(5) . . . . ?
C19 C18 C23 C24 -50.7(4) . . . . ?
C19 C18 C23 C25 72.8(3) . . . . ?
C19 C20 C21 C22 -1.0(5) . . . . ?
C20 C21 C22 C17 0.5(5) . . . . ?
C20 C21 C22 C26 -179.4(3) . . . . ?
C21 C22 C26 C27 46.9(4) . . . . ?
C21 C22 C26 C28 -78.4(4) . . . . ?
C22 C17 C18 C19 -1.5(4) . . . . ?
C22 C17 C18 C23 172.3(2) . . . . ?
C23 C18 C19 C20 -172.8(3) . . . . ?
C29 S1 C32 C31 -0.8(2) . . . . ?
C29 S1 C32 C32 179.4(3) . . . 3_666 ?
C29 C30 C31 C32 -0.2(4) . . . . ?
C30 C31 C32 S1 0.7(3) . . . . ?
C30 C31 C32 C32 -179.5(3) . . . 3_666 ?
C32 S1 C29 K1 81.80(10) . . . . ?
C32 S1 C29 Mg1 -178.35(16) . . . . ?
C32 S1 C29 C30 0.6(2) . . . . ?
C33 O1 C36 C35 -8.6(10) . . . . ?
C33 O1 C36 C35A 23.6(7) . . . . ?
C33 C34 C35 C36 -44(2) . . . . ?
C33 C34A C35A C36 48.6(15) . . . . ?
C34 C35 C36 O1 33.3(19) . . . . ?
C34A C35A C36 O1 -44.6(12) . . . . ?
C36 O1 C33 C34 -20.9(9) . . . . ?
C36 O1 C33 C34A 9.3(7) . . . . ?
C37 O2 C40 C39 48.0(12) . . . . ?
C37 C38 C39 C40 20.7(11) . . . . ?
C37A O2A C40A C39A -40(2) . . . . ?
C37A C38A C39A C40A 8(2) . . . . ?
C38 C39 C40 O2 -38.3(10) . . . . ?
C38A C39A C40A O2A 17(2) . . . . ?
C40 O2 C37 C38 -29.3(11) . . . . ?
C40A O2A C37A C38A 36.1(16) . . . . ?
C41 O3 C44 C43 -3.0(6) . . . . ?
C41 C42 C43 C44 -21.3(7) . . . . ?
C42 C43 C44 O3 15.4(7) . . . . ?
C44 O3 C41 C42 -10.4(5) . . . . ?
